data_4037831
loop_
_publ_author_name
'Zhao, Yu-Quan'
'Tian, Jun-Jie'
'Ai, Chong-Ren'
'Wang, Xiao-Chen'

_publ_section_title
;
 Diiodomethane-Mediated Generation of <i>N</i>-Aryliminium Ions and
 Subsequent [4 + 2] Cycloadditions with Olefins.
;
_journal_name_full 'The Journal of organic chemistry'
_journal_paper_doi 10.1021/acs.joc.9b03148
_journal_year 2020
_chemical_formula_sum 'C23 H21 F2 N'
_chemical_formula_weight 349.41
_space_group_crystal_system monoclinic
_space_group_IT_number 14
_space_group_name_Hall '-P 2yn'
_space_group_name_H-M_alt 'P 1 21/n 1'
_atom_sites_solution_hydrogens geom
_audit_creation_method SHELXL-2018/3
_cell_angle_alpha 90
_cell_angle_beta 103.42(3)
_cell_angle_gamma 90
_cell_formula_units_Z 4
_cell_length_a 8.9602(18)
_cell_length_b 16.318(3)
_cell_length_c 12.487(3)
_cell_measurement_reflns_used 5154
_cell_measurement_temperature 113(2)
_cell_measurement_theta_max 27.8505
_cell_measurement_theta_min 2.0902
_cell_volume 1775.9(7)
_computing_cell_refinement crystalclear
_computing_data_collection crystalclear
_computing_data_reduction crystalclear
_computing_molecular_graphics 'Bruker SHELXTL'
_computing_publication_material 'Bruker SHELXTL'
_computing_structure_refinement 'SHELXL-97 (Sheldrick, 1997)'
_computing_structure_solution 'SHELXS-97 (Sheldrick, 1990)'
_diffrn_ambient_temperature 113(2)
_diffrn_measured_fraction_theta_full 0.996
_diffrn_measured_fraction_theta_max 0.996
_diffrn_measurement_device_type 'rigaku saturn'
_diffrn_measurement_method '\w scans'
_diffrn_radiation_type MoK\a
_diffrn_radiation_wavelength 0.71073
_diffrn_reflns_av_R_equivalents 0.0370
_diffrn_reflns_av_unetI/netI 0.0313
_diffrn_reflns_Laue_measured_fraction_full 0.996
_diffrn_reflns_Laue_measured_fraction_max 0.996
_diffrn_reflns_limit_h_max 11
_diffrn_reflns_limit_h_min -11
_diffrn_reflns_limit_k_max 21
_diffrn_reflns_limit_k_min -16
_diffrn_reflns_limit_l_max 16
_diffrn_reflns_limit_l_min -15
_diffrn_reflns_number 17392
_diffrn_reflns_point_group_measured_fraction_full 0.996
_diffrn_reflns_point_group_measured_fraction_max 0.996
_diffrn_reflns_theta_full 25.242
_diffrn_reflns_theta_max 27.850
_diffrn_reflns_theta_min 2.090
_diffrn_standards_decay_% 0
_diffrn_standards_interval_count 0
_diffrn_standards_interval_time 0
_diffrn_standards_number 0
_exptl_absorpt_coefficient_mu 0.090
_exptl_absorpt_correction_T_max 1
_exptl_absorpt_correction_T_min 0.8690
_exptl_absorpt_correction_type multi-scan
_exptl_absorpt_process_details crystalclear
_exptl_crystal_colour yellow
_exptl_crystal_density_diffrn 1.307
_exptl_crystal_description blocks
_exptl_crystal_F_000 736
_exptl_crystal_size_max 0.200
_exptl_crystal_size_mid 0.180
_exptl_crystal_size_min 0.120
_refine_diff_density_max 0.353
_refine_diff_density_min -0.309
_refine_diff_density_rms 0.078
_refine_ls_extinction_coef 0.043(5)
_refine_ls_extinction_expression Fc^*^=kFc[1+0.001xFc^2^\l^3^/sin(2\q)]^-1/4^
_refine_ls_extinction_method 'SHELXL-2018/3 (Sheldrick 2018)'
_refine_ls_goodness_of_fit_ref 1.037
_refine_ls_hydrogen_treatment constr
_refine_ls_matrix_type full
_refine_ls_number_parameters 238
_refine_ls_number_reflns 4214
_refine_ls_number_restraints 0
_refine_ls_restrained_S_all 1.037
_refine_ls_R_factor_all 0.0583
_refine_ls_R_factor_gt 0.0481
_refine_ls_shift/su_max 0.003
_refine_ls_shift/su_mean 0.000
_refine_ls_structure_factor_coef Fsqd
_refine_ls_weighting_details 'w=1/[\s^2^(Fo^2^)+(0.0988P)^2^+0.0482P] where P=(Fo^2^+2Fc^2^)/3'
_refine_ls_weighting_scheme calc
_refine_ls_wR_factor_gt 0.1359
_refine_ls_wR_factor_ref 0.1465
_reflns_Friedel_coverage 0.000
_reflns_number_gt 3405
_reflns_number_total 4214
_reflns_threshold_expression 'I > 2\s(I)'
_cod_data_source_file jo9b03148_si_002.cif
_cod_data_source_block shelxl
_cod_depositor_comments
;
The following automatic conversions were performed:

data item '_exptl_absorpt_correction_type' value 'MULTI-SCAN' was
changed to 'multi-scan' in accordance with the
/home/data/users/saulius/crontab/automatic-downloads/rss-feeds/ACS/lib/dictionaries/cif_core.dic
dictionary named 'cif_core.dic' version 2.4.2 last updated on
2011-04-26.

Automatic conversion script
Id: cif_fix_values 7556 2019-12-06 15:28:31Z antanas 
;
_cod_original_sg_symbol_H-M 'P 21/n'
_cod_database_code 4037831
_shelx_shelxl_version_number 2018/3
_shelx_space_group_comment
;
The symmetry employed for this shelxl refinement is uniquely defined
by the following loop, which should always be used as a source of
symmetry information in preference to the above space-group names.
They are only intended as comments.
;
_shelx_estimated_absorpt_t_min 0.982
_shelx_estimated_absorpt_t_max 0.989

loop_
_space_group_symop_operation_xyz
'x, y, z'
'-x+1/2, y+1/2, -z+1/2'
'-x, -y, -z'
'x-1/2, -y-1/2, z-1/2'

loop_
_atom_site_label
_atom_site_type_symbol
_atom_site_fract_x
_atom_site_fract_y
_atom_site_fract_z
_atom_site_U_iso_or_equiv
_atom_site_adp_type
_atom_site_occupancy
_atom_site_site_symmetry_order
_atom_site_calc_flag
_atom_site_refinement_flags_posn
_atom_site_refinement_flags_adp
F1 F 0.56152(10) 1.05090(5) 0.64379(7) 0.0366(2) Uani 1 1 d . .
F2 F 0.58952(9) 0.58977(5) 0.18625(6) 0.0334(2) Uani 1 1 d . .
N1 N 0.52001(15) 0.65002(9) 0.82468(9) 0.0414(4) Uani 1 1 d . .
C1 C 0.66127(15) 0.68636(9) 0.81280(10) 0.0296(3) Uani 1 1 d . .
H1A H 0.747313 0.663917 0.869772 0.036 Uiso 1 1 calc R U
H1B H 0.657379 0.746273 0.824327 0.036 Uiso 1 1 calc R U
C2 C 0.68962(14) 0.66990(8) 0.70079(10) 0.0242(3) Uani 1 1 d . .
H2A H 0.698973 0.610102 0.690672 0.029 Uiso 1 1 calc R U
H2B H 0.787436 0.695817 0.695228 0.029 Uiso 1 1 calc R U
C3 C 0.55733(13) 0.70400(8) 0.60900(9) 0.0194(3) Uani 1 1 d . .
C4 C 0.40759(13) 0.66729(7) 0.62811(9) 0.0188(3) Uani 1 1 d . .
C5 C 0.39480(15) 0.64548(8) 0.73540(10) 0.0233(3) Uani 1 1 d . .
C6 C 0.25269(16) 0.61590(8) 0.74801(11) 0.0267(3) Uani 1 1 d . .
H6 H 0.241083 0.601788 0.819448 0.032 Uiso 1 1 calc R U
C7 C 0.12891(15) 0.60679(8) 0.65866(12) 0.0273(3) Uani 1 1 d . .
H7 H 0.034402 0.586689 0.670246 0.033 Uiso 1 1 calc R U
C8 C 0.14014(15) 0.62641(8) 0.55262(11) 0.0264(3) Uani 1 1 d . .
C9 C 0.28135(14) 0.65623(8) 0.54053(10) 0.0227(3) Uani 1 1 d . .
H9 H 0.291765 0.669691 0.468598 0.027 Uiso 1 1 calc R U
C10 C 0.00715(17) 0.61568(11) 0.45412(13) 0.0409(4) Uani 1 1 d . .
H10A H -0.065576 0.660915 0.451413 0.061 Uiso 1 1 calc R U
H10B H -0.044537 0.563579 0.460408 0.061 Uiso 1 1 calc R U
H10C H 0.045323 0.615596 0.386651 0.061 Uiso 1 1 calc R U
C11 C 0.4986(2) 0.63997(14) 0.93510(12) 0.0541(5) Uani 1 1 d . .
H11A H 0.425268 0.680903 0.948903 0.081 Uiso 1 1 calc R U
H11B H 0.597091 0.647298 0.988156 0.081 Uiso 1 1 calc R U
H11C H 0.459001 0.584894 0.943147 0.081 Uiso 1 1 calc R U
C12 C 0.55574(13) 0.79797(8) 0.61876(9) 0.0204(3) Uani 1 1 d . .
C13 C 0.42666(14) 0.84136(8) 0.63027(10) 0.0233(3) Uani 1 1 d . .
H13 H 0.335606 0.812247 0.632464 0.028 Uiso 1 1 calc R U
C14 C 0.42789(15) 0.92641(8) 0.63866(11) 0.0273(3) Uani 1 1 d . .
H14 H 0.338793 0.955295 0.646105 0.033 Uiso 1 1 calc R U
C15 C 0.56007(15) 0.96764(8) 0.63597(10) 0.0263(3) Uani 1 1 d . .
C16 C 0.69199(15) 0.92797(9) 0.62568(11) 0.0292(3) Uani 1 1 d . .
H16 H 0.782572 0.957841 0.624430 0.035 Uiso 1 1 calc R U
C17 C 0.68856(15) 0.84353(8) 0.61725(11) 0.0268(3) Uani 1 1 d . .
H17 H 0.778608 0.815384 0.610225 0.032 Uiso 1 1 calc R U
C18 C 0.57778(13) 0.67643(8) 0.49547(10) 0.0198(3) Uani 1 1 d . .
C19 C 0.59556(15) 0.59307(8) 0.47645(10) 0.0241(3) Uani 1 1 d . .
H19 H 0.604353 0.555715 0.535947 0.029 Uiso 1 1 calc R U
C20 C 0.60080(14) 0.56308(8) 0.37347(11) 0.0255(3) Uani 1 1 d . .
H20 H 0.612114 0.506131 0.361700 0.031 Uiso 1 1 calc R U
C21 C 0.58908(14) 0.61846(8) 0.28903(10) 0.0241(3) Uani 1 1 d . .
C22 C 0.57544(15) 0.70109(8) 0.30325(10) 0.0261(3) Uani 1 1 d . .
H22 H 0.570737 0.737954 0.243677 0.031 Uiso 1 1 calc R U
C23 C 0.56860(14) 0.72996(8) 0.40727(10) 0.0235(3) Uani 1 1 d . .
H23 H 0.557495 0.787059 0.418070 0.028 Uiso 1 1 calc R U

loop_
_atom_site_aniso_label
_atom_site_aniso_U_11
_atom_site_aniso_U_22
_atom_site_aniso_U_33
_atom_site_aniso_U_23
_atom_site_aniso_U_13
_atom_site_aniso_U_12
F1 0.0455(5) 0.0193(4) 0.0466(5) -0.0063(3) 0.0142(4) -0.0057(3)
F2 0.0389(5) 0.0410(5) 0.0227(4) -0.0062(3) 0.0121(3) -0.0002(4)
N1 0.0364(7) 0.0692(10) 0.0178(6) 0.0002(6) 0.0044(5) -0.0135(6)
C1 0.0270(7) 0.0371(8) 0.0220(6) -0.0022(5) 0.0002(5) 0.0034(6)
C2 0.0209(6) 0.0263(7) 0.0234(6) -0.0008(5) 0.0009(5) 0.0023(5)
C3 0.0173(5) 0.0197(6) 0.0210(6) 0.0001(5) 0.0040(4) -0.0004(4)
C4 0.0200(6) 0.0153(6) 0.0219(6) -0.0001(4) 0.0070(4) 0.0000(4)
C5 0.0280(6) 0.0221(7) 0.0205(6) -0.0027(5) 0.0069(5) -0.0005(5)
C6 0.0339(7) 0.0230(7) 0.0271(7) -0.0009(5) 0.0149(5) -0.0012(5)
C7 0.0254(6) 0.0209(7) 0.0392(7) -0.0009(5) 0.0149(5) -0.0032(5)
C8 0.0224(6) 0.0226(7) 0.0339(7) 0.0004(5) 0.0060(5) -0.0022(5)
C9 0.0217(6) 0.0224(7) 0.0236(6) 0.0024(5) 0.0047(5) -0.0013(5)
C10 0.0249(7) 0.0503(10) 0.0433(9) 0.0040(7) -0.0009(6) -0.0108(6)
C11 0.0557(11) 0.0860(14) 0.0199(7) 0.0027(8) 0.0076(7) -0.0158(10)
C12 0.0201(6) 0.0209(6) 0.0193(6) -0.0019(5) 0.0029(4) -0.0013(5)
C13 0.0211(6) 0.0224(7) 0.0273(6) -0.0014(5) 0.0073(5) -0.0022(5)
C14 0.0273(6) 0.0234(7) 0.0330(7) -0.0021(5) 0.0103(5) 0.0013(5)
C15 0.0349(7) 0.0182(7) 0.0262(6) -0.0038(5) 0.0077(5) -0.0043(5)
C16 0.0260(6) 0.0280(8) 0.0339(7) -0.0025(6) 0.0074(5) -0.0086(5)
C17 0.0204(6) 0.0271(7) 0.0335(7) -0.0028(5) 0.0076(5) -0.0020(5)
C18 0.0155(5) 0.0225(6) 0.0218(6) -0.0002(5) 0.0047(4) -0.0010(4)
C19 0.0268(6) 0.0225(7) 0.0241(6) 0.0023(5) 0.0081(5) 0.0000(5)
C20 0.0277(6) 0.0223(7) 0.0286(7) -0.0028(5) 0.0109(5) 0.0007(5)
C21 0.0211(6) 0.0308(7) 0.0215(6) -0.0032(5) 0.0073(5) -0.0015(5)
C22 0.0272(6) 0.0284(7) 0.0229(6) 0.0043(5) 0.0066(5) -0.0013(5)
C23 0.0250(6) 0.0207(6) 0.0246(6) 0.0012(5) 0.0057(5) 0.0001(5)

loop_
_atom_type_symbol
_atom_type_description
_atom_type_scat_dispersion_real
_atom_type_scat_dispersion_imag
_atom_type_scat_source
C C 0.0033 0.0016 'International Tables Vol C Tables 4.2.6.8 and 6.1.1.4'
H H 0.0000 0.0000 'International Tables Vol C Tables 4.2.6.8 and 6.1.1.4'
N N 0.0061 0.0033 'International Tables Vol C Tables 4.2.6.8 and 6.1.1.4'
F F 0.0171 0.0103 'International Tables Vol C Tables 4.2.6.8 and 6.1.1.4'

loop_
_geom_angle_atom_site_label_1
_geom_angle_atom_site_label_2
_geom_angle_atom_site_label_3
_geom_angle
C5 N1 C1 120.44(11)
C5 N1 C11 119.93(13)
C1 N1 C11 117.43(12)
N1 C1 C2 111.45(11)
N1 C1 H1A 109.3
C2 C1 H1A 109.3
N1 C1 H1B 109.3
C2 C1 H1B 109.3
H1A C1 H1B 108.0
C1 C2 C3 111.04(10)
C1 C2 H2A 109.4
C3 C2 H2A 109.4
C1 C2 H2B 109.4
C3 C2 H2B 109.4
H2A C2 H2B 108.0
C4 C3 C18 108.89(10)
C4 C3 C12 110.59(10)
C18 C3 C12 111.70(10)
C4 C3 C2 106.90(10)
C18 C3 C2 110.04(10)
C12 C3 C2 108.61(9)
C9 C4 C5 118.80(11)
C9 C4 C3 120.55(10)
C5 C4 C3 120.64(11)
N1 C5 C6 120.88(12)
N1 C5 C4 121.24(12)
C6 C5 C4 117.83(12)
C7 C6 C5 121.56(12)
C7 C6 H6 119.2
C5 C6 H6 119.2
C6 C7 C8 121.42(12)
C6 C7 H7 119.3
C8 C7 H7 119.3
C7 C8 C9 116.84(12)
C7 C8 C10 122.12(12)
C9 C8 C10 121.04(12)
C4 C9 C8 123.53(11)
C4 C9 H9 118.2
C8 C9 H9 118.2
C8 C10 H10A 109.5
C8 C10 H10B 109.5
H10A C10 H10B 109.5
C8 C10 H10C 109.5
H10A C10 H10C 109.5
H10B C10 H10C 109.5
N1 C11 H11A 109.5
N1 C11 H11B 109.5
H11A C11 H11B 109.5
N1 C11 H11C 109.5
H11A C11 H11C 109.5
H11B C11 H11C 109.5
C13 C12 C17 117.28(12)
C13 C12 C3 122.57(11)
C17 C12 C3 120.14(11)
C14 C13 C12 121.53(12)
C14 C13 H13 119.2
C12 C13 H13 119.2
C15 C14 C13 118.68(12)
C15 C14 H14 120.7
C13 C14 H14 120.7
F1 C15 C14 118.84(12)
F1 C15 C16 118.73(12)
C14 C15 C16 122.44(13)
C15 C16 C17 118.08(12)
C15 C16 H16 121.0
C17 C16 H16 121.0
C16 C17 C12 121.99(12)
C16 C17 H17 119.0
C12 C17 H17 119.0
C23 C18 C19 117.68(11)
C23 C18 C3 123.19(11)
C19 C18 C3 118.97(10)
C20 C19 C18 122.09(12)
C20 C19 H19 119.0
C18 C19 H19 119.0
C21 C20 C19 117.81(12)
C21 C20 H20 121.1
C19 C20 H20 121.1
F2 C21 C22 118.61(11)
F2 C21 C20 118.61(12)
C22 C21 C20 122.78(12)
C21 C22 C23 118.52(12)
C21 C22 H22 120.7
C23 C22 H22 120.7
C18 C23 C22 121.10(12)
C18 C23 H23 119.4
C22 C23 H23 119.4

loop_
_geom_bond_atom_site_label_1
_geom_bond_atom_site_label_2
_geom_bond_distance
F1 C15 1.3619(15)
F2 C21 1.3670(14)
N1 C5 1.3880(18)
N1 C1 1.4362(19)
N1 C11 1.4448(18)
C1 C2 1.5025(18)
C1 H1A 0.9900
C1 H1B 0.9900
C2 C3 1.5486(17)
C2 H2A 0.9900
C2 H2B 0.9900
C3 C4 1.5377(16)
C3 C18 1.5382(16)
C3 C12 1.5385(18)
C4 C9 1.3907(17)
C4 C5 1.4163(17)
C5 C6 1.4044(19)
C6 C7 1.387(2)
C6 H6 0.9500
C7 C8 1.3884(19)
C7 H7 0.9500
C8 C9 1.3962(18)
C8 C10 1.511(2)
C9 H9 0.9500
C10 H10A 0.9800
C10 H10B 0.9800
C10 H10C 0.9800
C11 H11A 0.9800
C11 H11B 0.9800
C11 H11C 0.9800
C12 C13 1.3917(17)
C12 C17 1.4070(17)
C13 C14 1.3917(19)
C13 H13 0.9500
C14 C15 1.3693(18)
C14 H14 0.9500
C15 C16 1.3796(19)
C16 C17 1.3816(19)
C16 H16 0.9500
C17 H17 0.9500
C18 C23 1.3931(17)
C18 C19 1.3963(18)
C19 C20 1.3868(18)
C19 H19 0.9500
C20 C21 1.3740(19)
C20 H20 0.9500
C21 C22 1.369(2)
C22 C23 1.3963(17)
C22 H22 0.9500
C23 H23 0.9500

loop_
_geom_hbond_atom_site_label_D
_geom_hbond_atom_site_label_H
_geom_hbond_atom_site_label_A
_geom_hbond_distance_DH
_geom_hbond_distance_HA
_geom_hbond_distance_DA
_geom_hbond_angle_DHA
_geom_hbond_site_symmetry_A
_geom_hbond_publ_flag
C14 H14 F2 0.95 2.51 3.2328(17) 132.9 4_576 yes
C1 H1A F1 0.99 2.55 3.2748(17) 130.0 2_646 yes
C14 H14 F2 0.95 2.51 3.2328(17) 132.9 4_576 yes
C1 H1A F1 0.99 2.55 3.2748(17) 130.0 2_646 yes

loop_
_geom_torsion_atom_site_label_1
_geom_torsion_atom_site_label_2
_geom_torsion_atom_site_label_3
_geom_torsion_atom_site_label_4
_geom_torsion
C5 N1 C1 C2 -34.3(2)
C11 N1 C1 C2 162.55(14)
N1 C1 C2 C3 58.95(16)
C1 C2 C3 C4 -54.29(14)
C1 C2 C3 C18 -172.39(10)
C1 C2 C3 C12 65.05(13)
C18 C3 C4 C9 -33.66(15)
C12 C3 C4 C9 89.44(13)
C2 C3 C4 C9 -152.50(11)
C18 C3 C4 C5 147.48(11)
C12 C3 C4 C5 -89.43(13)
C2 C3 C4 C5 28.63(15)
C1 N1 C5 C6 -175.04(13)
C11 N1 C5 C6 -12.3(2)
C1 N1 C5 C4 7.6(2)
C11 N1 C5 C4 170.25(14)
C9 C4 C5 N1 175.62(12)
C3 C4 C5 N1 -5.49(19)
C9 C4 C5 C6 -1.85(18)
C3 C4 C5 C6 177.04(11)
N1 C5 C6 C7 -176.43(13)
C4 C5 C6 C7 1.1(2)
C5 C6 C7 C8 0.1(2)
C6 C7 C8 C9 -0.5(2)
C6 C7 C8 C10 179.08(13)
C5 C4 C9 C8 1.59(19)
C3 C4 C9 C8 -177.30(12)
C7 C8 C9 C4 -0.4(2)
C10 C8 C9 C4 -179.96(13)
C4 C3 C12 C13 -6.97(15)
C18 C3 C12 C13 114.49(12)
C2 C3 C12 C13 -123.97(12)
C4 C3 C12 C17 172.44(11)
C18 C3 C12 C17 -66.11(14)
C2 C3 C12 C17 55.43(14)
C17 C12 C13 C14 0.75(18)
C3 C12 C13 C14 -179.83(11)
C12 C13 C14 C15 -0.33(19)
C13 C14 C15 F1 179.79(11)
C13 C14 C15 C16 -0.3(2)
F1 C15 C16 C17 -179.67(11)
C14 C15 C16 C17 0.4(2)
C15 C16 C17 C12 0.1(2)
C13 C12 C17 C16 -0.63(18)
C3 C12 C17 C16 179.94(11)
C4 C3 C18 C23 111.96(12)
C12 C3 C18 C23 -10.46(15)
C2 C3 C18 C23 -131.17(12)
C4 C3 C18 C19 -63.30(13)
C12 C3 C18 C19 174.28(10)
C2 C3 C18 C19 53.57(14)
C23 C18 C19 C20 -1.39(18)
C3 C18 C19 C20 174.13(11)
C18 C19 C20 C21 0.52(19)
C19 C20 C21 F2 -178.12(11)
C19 C20 C21 C22 1.21(19)
F2 C21 C22 C23 177.38(11)
C20 C21 C22 C23 -1.95(19)
C19 C18 C23 C22 0.62(18)
C3 C18 C23 C22 -174.70(11)
C21 C22 C23 C18 0.99(18)
